data_7052378
loop_
_publ_author_name
'Mark W. Glenny'
'Marie Lacombe'
'Jason B. Love'
'Alexander J. Blake'
'Leonard F. Lindoy'
'Robert C. Luckay'
'Karsten Gloe'
'Bianca Antonioli'
'Claire Wilson'
'Martin Schr\"oder'

_publ_section_title
;
 Design and synthesis of heteroditopic aza-thioether macrocycles for
 metal extraction
;
_journal_issue 12
_journal_name_full 'New Journal of Chemistry'
_journal_page_first 1755
_journal_paper_doi 10.1039/b609180f
_journal_volume 30
_journal_year 2006
_chemical_formula_moiety 'C16 H22 N2 O S4'
_chemical_formula_sum 'C16 H22 N2 O S4'
_chemical_formula_weight 386.60
_chemical_name_systematic
;
 ?
;
_space_group_IT_number 14
_symmetry_cell_setting monoclinic
_symmetry_space_group_name_Hall '-P 2ybc'
_symmetry_space_group_name_H-M 'P 1 21/c 1'
_atom_sites_solution_hydrogens geom
_atom_sites_solution_primary direct
_atom_sites_solution_secondary difmap
_audit_creation_method SHELXL-97
_cell_angle_alpha 90.00
_cell_angle_beta 106.53(3)
_cell_angle_gamma 90.00
_cell_formula_units_Z 4
_cell_length_a 13.450(3)
_cell_length_b 7.195(2)
_cell_length_c 20.096(4)
_cell_measurement_reflns_used 40
_cell_measurement_temperature 150(2)
_cell_measurement_theta_max 17.5
_cell_measurement_theta_min 12.6
_cell_volume 1864.4(8)
_computing_cell_refinement STADI-4
_computing_data_collection 'STADI-4 version 1.07 (Stoe, 1997a)'
_computing_data_reduction 'X-RED version 1.09 (Stoe, 1997b)'
_computing_molecular_graphics 'Bruker SHELXTL (Bruker, 1997)'
_computing_publication_material 'SHELXTL; PLATON (Spek, 2000)'
_computing_structure_refinement 'SHELXL-97 (Sheldrick, 1997)'
_computing_structure_solution 'SHELXS-97 (Sheldrick, 1990)'
_diffrn_ambient_temperature 150(2)
_diffrn_measured_fraction_theta_full 0.999
_diffrn_measured_fraction_theta_max 0.999
_diffrn_measurement_device_type 'Stoe Stadi-4 four-circle'
_diffrn_measurement_method omega
_diffrn_radiation_monochromator graphite
_diffrn_radiation_source 'sealed tube'
_diffrn_radiation_type MoK\a
_diffrn_radiation_wavelength 0.71073
_diffrn_reflns_av_R_equivalents 0.033
_diffrn_reflns_av_sigmaI/netI 0.026
_diffrn_reflns_limit_h_max 16
_diffrn_reflns_limit_h_min -16
_diffrn_reflns_limit_k_max 8
_diffrn_reflns_limit_k_min 0
_diffrn_reflns_limit_l_max 24
_diffrn_reflns_limit_l_min -22
_diffrn_reflns_number 4071
_diffrn_reflns_theta_full 26.00
_diffrn_reflns_theta_max 26.00
_diffrn_reflns_theta_min 2.98
_diffrn_standards_decay_% 'random variation +/-6.3'
_diffrn_standards_interval_time 60
_diffrn_standards_number 3
_exptl_absorpt_coefficient_mu 0.514
_exptl_absorpt_correction_T_max 0.896
_exptl_absorpt_correction_T_min 0.841
_exptl_absorpt_correction_type numerical
_exptl_absorpt_process_details 'X-RED version 1.09 (Stoe, 1997)'
_exptl_crystal_colour colourless
_exptl_crystal_density_diffrn 1.377
_exptl_crystal_density_method 'not measured'
_exptl_crystal_description column
_exptl_crystal_F_000 816
_exptl_crystal_size_max 0.50
_exptl_crystal_size_mid 0.31
_exptl_crystal_size_min 0.23
_refine_diff_density_max 0.57
_refine_diff_density_min -0.48
_refine_diff_density_rms 0.06
_refine_ls_extinction_method none
_refine_ls_goodness_of_fit_ref 1.137
_refine_ls_hydrogen_treatment constr
_refine_ls_matrix_type full
_refine_ls_number_parameters 208
_refine_ls_number_reflns 3666
_refine_ls_number_restraints 0
_refine_ls_restrained_S_all 1.137
_refine_ls_R_factor_all 0.0469
_refine_ls_R_factor_gt 0.0364
_refine_ls_shift/su_max 0.001
_refine_ls_shift/su_mean 0.000
_refine_ls_structure_factor_coef Fsqd
_refine_ls_weighting_details 'calc w=1/[\s^2^(Fo^2^)+(0.0290P)^2^+1.9328P] where P=(Fo^2^+2Fc^2^)/3'
_refine_ls_weighting_scheme calc
_refine_ls_wR_factor_gt 0.0781
_refine_ls_wR_factor_ref 0.0878
_reflns_number_gt 3153
_reflns_number_total 3666
_reflns_threshold_expression I>2sigma(I)
_cod_data_source_file b609180f.txt
_cod_data_source_block (2)
_cod_depositor_comments
;
The following automatic conversions were performed:
'_symmetry_cell_setting' value 'Monoclinic' changed to 'monoclinic'
according to '/home/saulius/struct/CIF-dictionaries/cif_core.dic'
dictionary named 'cif_core.dic' version 2.4.1 from 2010-06-29.

Automatic conversion script
Id: cif_fix_enum 1527 2010-12-29 10:47:43Z saulius 
;
_cod_original_cell_volume 1864.3(5)
_cod_original_sg_symbol_H-M 'P 21/c'
_cod_database_code 7052378

loop_
_symmetry_equiv_pos_as_xyz
'x, y, z'
'-x, y+1/2, -z+1/2'
'-x, -y, -z'
'x, -y-1/2, z-1/2'

loop_
_atom_site_label
_atom_site_type_symbol
_atom_site_fract_x
_atom_site_fract_y
_atom_site_fract_z
_atom_site_U_iso_or_equiv
_atom_site_adp_type
_atom_site_occupancy
_atom_site_symmetry_multiplicity
_atom_site_calc_flag
_atom_site_refinement_flags
_atom_site_disorder_assembly
_atom_site_disorder_group
S1 S 0.11555(4) 0.07058(8) 1.00679(3) 0.02069(14) Uani 1 1 d . . .
O1 O -0.19952(11) 0.3485(2) 0.92882(8) 0.0195(3) Uani 1 1 d . . .
N1 N -0.02993(13) 0.4670(3) 0.86501(9) 0.0163(4) Uani 1 1 d . . .
C1 C 0.01020(17) 0.2840(3) 0.89428(11) 0.0176(4) Uani 1 1 d . . .
H1B H 0.0693 0.2489 0.8767 0.021 Uiso 1 1 calc R . .
H1C H -0.0448 0.1895 0.8777 0.021 Uiso 1 1 calc R . .
N2 N -0.19745(14) 0.3485(3) 0.81571(9) 0.0191(4) Uani 1 1 d . . .
H2A H -0.2200 0.2888 0.7760 0.023 Uiso 1 1 calc R . .
S2 S 0.41059(4) 0.32994(9) 0.99728(3) 0.02407(15) Uani 1 1 d . . .
C2 C 0.04575(16) 0.2814(3) 0.97358(11) 0.0172(4) Uani 1 1 d . . .
H2B H -0.0155 0.2921 0.9914 0.021 Uiso 1 1 calc R . .
H2C H 0.0911 0.3899 0.9906 0.021 Uiso 1 1 calc R . .
S3 S 0.22643(4) 0.75483(8) 0.85105(3) 0.02083(14) Uani 1 1 d . . .
C3 C 0.23617(16) 0.1081(3) 0.98553(12) 0.0197(5) Uani 1 1 d . . .
H3A H 0.2775 -0.0078 0.9943 0.024 Uiso 1 1 calc R . .
H3B H 0.2206 0.1373 0.9355 0.024 Uiso 1 1 calc R . .
S4 S -0.15912(5) 0.67428(9) 0.76762(3) 0.03084(16) Uani 1 1 d . . .
C4 C 0.30016(16) 0.2651(3) 1.02732(11) 0.0199(5) Uani 1 1 d . . .
H4A H 0.3254 0.2267 1.0766 0.024 Uiso 1 1 calc R . .
H4B H 0.2551 0.3752 1.0248 0.024 Uiso 1 1 calc R . .
C5 C 0.34624(18) 0.4476(3) 0.91633(12) 0.0237(5) Uani 1 1 d . . .
H5A H 0.3958 0.4622 0.8885 0.028 Uiso 1 1 calc R . .
H5B H 0.2879 0.3700 0.8893 0.028 Uiso 1 1 calc R . .
C6 C 0.30511(17) 0.6384(3) 0.92847(11) 0.0202(5) Uani 1 1 d . . .
H6A H 0.3649 0.7192 0.9508 0.024 Uiso 1 1 calc R . .
H6B H 0.2632 0.6243 0.9615 0.024 Uiso 1 1 calc R . .
C7 C 0.11229(17) 0.6078(3) 0.82448(11) 0.0212(5) Uani 1 1 d . . .
H7A H 0.0691 0.6474 0.7781 0.025 Uiso 1 1 calc R . .
H7B H 0.1341 0.4777 0.8208 0.025 Uiso 1 1 calc R . .
C8 C 0.04746(17) 0.6170(3) 0.87592(11) 0.0188(5) Uani 1 1 d . . .
H8A H 0.0942 0.6088 0.9238 0.023 Uiso 1 1 calc R . .
H8B H 0.0115 0.7385 0.8710 0.023 Uiso 1 1 calc R . .
C9 C -0.12401(16) 0.4912(3) 0.81984(11) 0.0179(4) Uani 1 1 d . . .
C10 C -0.23654(16) 0.2957(3) 0.86930(11) 0.0163(4) Uani 1 1 d . . .
C11 C -0.32868(16) 0.1685(3) 0.84847(11) 0.0178(4) Uani 1 1 d . . .
C12 C -0.40459(17) 0.1841(3) 0.88310(11) 0.0198(5) Uani 1 1 d . . .
H12A H -0.3984 0.2763 0.9179 0.024 Uiso 1 1 calc R . .
C13 C -0.48936(18) 0.0648(4) 0.86680(12) 0.0256(5) Uani 1 1 d . . .
H13A H -0.5413 0.0759 0.8902 0.031 Uiso 1 1 calc R . .
C14 C -0.49812(19) -0.0707(4) 0.81632(13) 0.0302(6) Uani 1 1 d . . .
H14A H -0.5560 -0.1524 0.8053 0.036 Uiso 1 1 calc R . .
C15 C -0.4227(2) -0.0870(4) 0.78190(13) 0.0311(6) Uani 1 1 d . . .
H15A H -0.4289 -0.1801 0.7474 0.037 Uiso 1 1 calc R . .
C16 C -0.33821(19) 0.0327(3) 0.79772(12) 0.0247(5) Uani 1 1 d . . .
H16A H -0.2868 0.0219 0.7739 0.030 Uiso 1 1 calc R . .

loop_
_atom_site_aniso_label
_atom_site_aniso_U_11
_atom_site_aniso_U_22
_atom_site_aniso_U_33
_atom_site_aniso_U_23
_atom_site_aniso_U_13
_atom_site_aniso_U_12
S1 0.0177(3) 0.0165(3) 0.0269(3) 0.0061(2) 0.0049(2) -0.0013(2)
O1 0.0186(7) 0.0223(9) 0.0177(8) -0.0039(7) 0.0052(6) -0.0021(7)
N1 0.0172(9) 0.0134(9) 0.0187(9) 0.0011(7) 0.0057(7) -0.0002(7)
C1 0.0170(10) 0.0146(11) 0.0212(11) -0.0005(9) 0.0055(8) 0.0015(9)
N2 0.0198(9) 0.0221(10) 0.0144(9) -0.0037(8) 0.0034(7) -0.0032(8)
S2 0.0153(3) 0.0275(3) 0.0296(3) 0.0040(3) 0.0067(2) -0.0001(2)
C2 0.0149(10) 0.0169(11) 0.0198(11) 0.0023(9) 0.0050(8) 0.0014(9)
S3 0.0220(3) 0.0236(3) 0.0181(3) 0.0021(2) 0.0075(2) -0.0047(2)
C3 0.0165(10) 0.0171(12) 0.0241(11) -0.0005(9) 0.0037(9) 0.0012(9)
S4 0.0301(3) 0.0248(3) 0.0343(3) 0.0124(3) 0.0038(3) 0.0035(3)
C4 0.0174(10) 0.0223(12) 0.0207(11) 0.0005(9) 0.0069(9) 0.0004(9)
C5 0.0234(11) 0.0284(14) 0.0211(11) -0.0004(10) 0.0093(9) -0.0008(10)
C6 0.0202(11) 0.0246(13) 0.0157(10) -0.0009(9) 0.0049(8) -0.0018(9)
C7 0.0201(11) 0.0275(13) 0.0168(10) -0.0015(9) 0.0066(9) -0.0055(10)
C8 0.0208(11) 0.0174(11) 0.0192(11) 0.0000(9) 0.0075(9) -0.0034(9)
C9 0.0204(11) 0.0171(11) 0.0176(10) 0.0000(9) 0.0075(8) 0.0017(9)
C10 0.0145(10) 0.0158(11) 0.0179(10) -0.0001(9) 0.0038(8) 0.0040(9)
C11 0.0172(10) 0.0187(12) 0.0161(10) 0.0028(9) 0.0026(8) 0.0005(9)
C12 0.0194(10) 0.0206(12) 0.0181(10) 0.0002(9) 0.0032(8) 0.0025(9)
C13 0.0192(11) 0.0279(14) 0.0293(12) 0.0063(11) 0.0063(9) 0.0008(10)
C14 0.0241(12) 0.0297(14) 0.0314(13) 0.0015(11) -0.0008(10) -0.0093(11)
C15 0.0391(14) 0.0262(14) 0.0254(12) -0.0080(11) 0.0048(11) -0.0085(12)
C16 0.0297(12) 0.0237(13) 0.0214(11) -0.0029(10) 0.0087(10) -0.0023(10)

loop_
_atom_type_symbol
_atom_type_description
_atom_type_scat_dispersion_real
_atom_type_scat_dispersion_imag
_atom_type_scat_source
C C 0.0033 0.0016 'International Tables Vol C Tables 4.2.6.8 and 6.1.1.4'
H H 0.0000 0.0000 'International Tables Vol C Tables 4.2.6.8 and 6.1.1.4'
N N 0.0061 0.0033 'International Tables Vol C Tables 4.2.6.8 and 6.1.1.4'
O O 0.0106 0.0060 'International Tables Vol C Tables 4.2.6.8 and 6.1.1.4'
S S 0.1246 0.1234 'International Tables Vol C Tables 4.2.6.8 and 6.1.1.4'

loop_
_geom_angle_atom_site_label_1
_geom_angle_atom_site_label_2
_geom_angle_atom_site_label_3
_geom_angle
_geom_angle_site_symmetry_1
_geom_angle_site_symmetry_3
_geom_angle_publ_flag
C1 C2 S1 111.75(15) . . ?
C2 S1 C3 101.16(10) . . y
C3 C4 S2 113.28(15) . . ?
C4 S2 C5 101.00(11) . . y
C4 C3 S1 112.63(15) . . ?
C5 C6 S3 115.29(16) . . ?
C6 C5 S2 112.19(16) . . ?
C7 S3 C6 102.75(11) . . y
C8 C7 S3 111.86(15) . . ?
C8 N1 C1 115.50(17) . . y
C9 N1 C1 123.43(18) . . y
C9 N1 C8 119.77(19) . . y
C10 N2 C9 124.78(18) . . y
C12 C11 C10 118.4(2) . . ?
C13 C12 C11 120.1(2) . . ?
C14 C13 C12 120.0(2) . . ?
C14 C15 C16 120.1(2) . . ?
C15 C16 C11 120.1(2) . . ?
C15 C14 C13 120.2(2) . . ?
C16 C11 C10 121.9(2) . . ?
C16 C11 C12 119.6(2) . . ?
N1 C1 C2 113.33(18) . . ?
N1 C8 C7 112.45(18) . . ?
N1 C9 N2 117.08(19) . . ?
N1 C9 S4 124.87(17) . . ?
N2 C9 S4 118.03(16) . . ?
N2 C10 C11 114.70(18) . . ?
O1 C10 N2 122.7(2) . . ?
O1 C10 C11 122.56(19) . . ?

loop_
_geom_bond_atom_site_label_1
_geom_bond_atom_site_label_2
_geom_bond_distance
_geom_bond_site_symmetry_2
_geom_bond_publ_flag
S1 C2 1.809(2) . y
S1 C3 1.812(2) . y
S2 C4 1.816(2) . y
S2 C5 1.820(2) . y
S3 C6 1.818(2) . y
S3 C7 1.815(2) . y
S4 C9 1.667(2) . y
O1 C10 1.218(3) . y
N1 C1 1.480(3) . y
N1 C8 1.472(3) . y
N1 C9 1.342(3) . y
N2 C9 1.411(3) . y
N2 C10 1.379(3) . y
C1 C2 1.528(3) . ?
C3 C4 1.520(3) . ?
C5 C6 1.525(3) . ?
C7 C8 1.532(3) . ?
C10 C11 1.501(3) . ?
C11 C16 1.392(3) . ?
C11 C12 1.394(3) . ?
C12 C13 1.390(3) . ?
C13 C14 1.387(4) . ?
C14 C15 1.385(4) . ?
C15 C16 1.389(3) . ?

loop_
_geom_hbond_atom_site_label_D
_geom_hbond_atom_site_label_H
_geom_hbond_atom_site_label_A
_geom_hbond_distance_DH
_geom_hbond_distance_HA
_geom_hbond_distance_DA
_geom_hbond_angle_DHA
_geom_hbond_site_symmetry_A
N2 H2A S3 0.88 2.54 3.331(2) 150 2_546

loop_
_cod_related_entry_id
_cod_related_entry_database
_cod_related_entry_code
1 ChemSpider 21141689
